data_7230998
loop_
_publ_author_name
'Barbas, Rafael'
'Prohens, Rafel'
'Font-Bardia, Merc\`e'
'Bauz\'a, Antonio'
'Frontera, Antonio'

_publ_section_title
;
 Hydrogen bonding versus \p-interactions: their key competition in
 sildenafil solvates
;
_journal_issue 32
_journal_name_full CrystEngComm
_journal_page_first 4526
_journal_paper_doi 10.1039/C8CE00567B
_journal_volume 20
_journal_year 2018
_chemical_formula_moiety 'C22 H30 N6 O4 S, 0.5(C4 H8 O2)'
_chemical_formula_sum 'C24 H34 N6 O5 S'
_chemical_formula_weight 518.63
_chemical_name_systematic 'Sildenafil dioxane solvate'
_space_group_crystal_system monoclinic
_space_group_IT_number 14
_space_group_name_Hall '-P 2ybc'
_space_group_name_H-M_alt 'P 1 21/c 1'
_symmetry_space_group_name_Hall '-P 2ybc'
_symmetry_space_group_name_H-M 'P 1 21/c 1'
_atom_sites_solution_hydrogens mixed
_audit_creation_method SHELXL-2012
_audit_update_record
;
2018-03-26 deposited with the CCDC.
2018-06-22 downloaded from the CCDC.
;
_cell_angle_alpha 90
_cell_angle_beta 106.3620(10)
_cell_angle_gamma 90
_cell_formula_units_Z 4
_cell_length_a 15.6055(5)
_cell_length_b 13.5523(4)
_cell_length_c 12.5064(4)
_cell_measurement_reflns_used 6895
_cell_measurement_temperature 100(2)
_cell_measurement_theta_max 26.71
_cell_measurement_theta_min 2.39
_cell_volume 2537.86(14)
_computing_cell_refinement 'Bruker SAINT'
_computing_data_collection 'Bruker APEX2'
_computing_data_reduction 'Bruker SAINT'
_computing_molecular_graphics 'Bruker SHELXTL'
_computing_publication_material 'Bruker SHELXTL'
_computing_structure_refinement 'SHELXL-2014 (Sheldrick 2014)'
_computing_structure_solution 'XT-2014 (Sheldrick 2008)'
_diffrn_ambient_temperature 100(2)
_diffrn_measured_fraction_theta_full 0.994
_diffrn_measured_fraction_theta_max 0.993
_diffrn_measurement_device_type 'D8 Venture'
_diffrn_measurement_method '\f and \w scans'
_diffrn_radiation_type MoK\a
_diffrn_radiation_wavelength 0.71073
_diffrn_reflns_av_R_equivalents 0.0542
_diffrn_reflns_av_unetI/netI 0.0382
_diffrn_reflns_Laue_measured_fraction_full 0.994
_diffrn_reflns_Laue_measured_fraction_max 0.993
_diffrn_reflns_limit_h_max 19
_diffrn_reflns_limit_h_min -19
_diffrn_reflns_limit_k_max 17
_diffrn_reflns_limit_k_min -17
_diffrn_reflns_limit_l_max 15
_diffrn_reflns_limit_l_min -14
_diffrn_reflns_number 27836
_diffrn_reflns_point_group_measured_fraction_full 0.994
_diffrn_reflns_point_group_measured_fraction_max 0.993
_diffrn_reflns_theta_full 25.242
_diffrn_reflns_theta_max 26.780
_diffrn_reflns_theta_min 2.267
_diffrn_source microfocus
_exptl_absorpt_coefficient_mu 0.175
_exptl_absorpt_correction_T_max 0.7454
_exptl_absorpt_correction_T_min 0.6929
_exptl_absorpt_correction_type multi-scan
_exptl_absorpt_process_details sadabs
_exptl_crystal_colour colourless
_exptl_crystal_density_diffrn 1.357
_exptl_crystal_description needle
_exptl_crystal_F_000 1104
_exptl_crystal_recrystallization_method 'Re-crystallisation from solvent: Dioxane'
_exptl_crystal_size_max 0.227
_exptl_crystal_size_mid 0.057
_exptl_crystal_size_min 0.039
_refine_diff_density_max 0.318
_refine_diff_density_min -0.489
_refine_diff_density_rms 0.073
_refine_ls_extinction_method none
_refine_ls_goodness_of_fit_ref 0.999
_refine_ls_hydrogen_treatment mixed
_refine_ls_matrix_type full
_refine_ls_number_parameters 333
_refine_ls_number_reflns 5382
_refine_ls_number_restraints 0
_refine_ls_restrained_S_all 0.999
_refine_ls_R_factor_all 0.0661
_refine_ls_R_factor_gt 0.0405
_refine_ls_shift/su_max 0.001
_refine_ls_shift/su_mean 0.000
_refine_ls_structure_factor_coef Fsqd
_refine_ls_weighting_details
;
 w=1/[\s^2^(Fo^2^)+(0.0491P)^2^+3.1869P]
 where P=(Fo^2^+2Fc^2^)/3
;
_refine_ls_weighting_scheme calc
_refine_ls_wR_factor_gt 0.0955
_refine_ls_wR_factor_ref 0.1181
_reflns_Friedel_coverage 0.000
_reflns_number_gt 4067
_reflns_number_total 5382
_reflns_threshold_expression 'I > 2\s(I)'
_cod_data_source_file c8ce00567b2.cif
_cod_data_source_block mo_023WB33_0ma_a
_cod_depositor_comments 'Adding full bibliography for 7230997--7231000.cif.'
_cod_database_code 7230998
_shelx_space_group_comment
;
The symmetry employed for this shelxl refinement is uniquely defined
by the following loop, which should always be used as a source of
symmetry information in preference to the above space-group names.
They are only intended as comments.
;
_shelxl_version_number 2012-9

loop_
_space_group_symop_operation_xyz
'x, y, z'
'-x, y+1/2, -z+1/2'
'-x, -y, -z'
'x, -y-1/2, z-1/2'

loop_
_atom_site_label
_atom_site_type_symbol
_atom_site_fract_x
_atom_site_fract_y
_atom_site_fract_z
_atom_site_U_iso_or_equiv
_atom_site_adp_type
_atom_site_occupancy
_atom_site_site_symmetry_order
_atom_site_calc_flag
_atom_site_refinement_flags_posn
_atom_site_refinement_flags_adp
S1 S 0.66750(3) 0.44675(4) 0.11555(4) 0.01198(12) Uani 1 1 d . .
H1N H 0.7681(18) 0.692(2) 0.513(2) 0.030(7) Uiso 1 1 d . .
O1 O 0.58735(9) 0.40214(11) 0.04592(12) 0.0168(3) Uani 1 1 d . .
O2 O 0.74624(9) 0.38822(11) 0.15740(12) 0.0159(3) Uani 1 1 d . .
O3 O 0.90181(9) 0.73492(11) 0.66317(12) 0.0174(3) Uani 1 1 d . .
O4 O 0.57469(9) 0.62117(11) 0.50117(11) 0.0152(3) Uani 1 1 d . .
N1 N 0.69311(11) 0.53521(13) 0.04220(14) 0.0144(4) Uani 1 1 d . .
N2 N 0.73243(12) 0.69379(13) -0.08438(14) 0.0155(4) Uani 1 1 d . .
N3 N 0.78949(11) 0.63686(13) 0.55873(14) 0.0112(3) Uani 1 1 d . .
N4 N 0.76786(11) 0.46718(13) 0.59346(14) 0.0130(4) Uani 1 1 d . .
N5 N 0.95118(11) 0.55215(13) 0.81195(13) 0.0128(3) Uani 1 1 d . .
N6 N 0.94942(11) 0.45744(13) 0.84697(14) 0.0148(4) Uani 1 1 d . .
C1 C 0.62604(13) 0.61210(15) -0.00138(17) 0.0145(4) Uani 1 1 d . .
H1A H 0.6314 0.6651 0.0546 0.017 Uiso 1 1 calc R U
H1B H 0.5652 0.5837 -0.0180 0.017 Uiso 1 1 calc R U
C2 C 0.64183(13) 0.65342(16) -0.10622(17) 0.0151(4) Uani 1 1 d . .
H2A H 0.6332 0.6006 -0.1630 0.018 Uiso 1 1 calc R U
H2B H 0.5977 0.7061 -0.1363 0.018 Uiso 1 1 calc R U
C3 C 0.79921(14) 0.61673(16) -0.03614(18) 0.0178(4) Uani 1 1 d . .
H3A H 0.8599 0.6453 -0.0193 0.021 Uiso 1 1 calc R U
H3B H 0.7949 0.5631 -0.0912 0.021 Uiso 1 1 calc R U
C4 C 0.78448(13) 0.57471(16) 0.06956(18) 0.0164(4) Uani 1 1 d . .
H4A H 0.8282 0.5216 0.0993 0.020 Uiso 1 1 calc R U
H4B H 0.7924 0.6270 0.1268 0.020 Uiso 1 1 calc R U
C5 C 0.74495(16) 0.73157(17) -0.18860(19) 0.0227(5) Uani 1 1 d . .
H5A H 0.7323 0.6790 -0.2447 0.034 Uiso 1 1 calc R U
H5B H 0.8067 0.7540 -0.1757 0.034 Uiso 1 1 calc R U
H5C H 0.7041 0.7870 -0.2152 0.034 Uiso 1 1 calc R U
C6 C 0.63837(13) 0.49954(15) 0.22935(16) 0.0117(4) Uani 1 1 d . .
C7 C 0.55407(13) 0.54099(15) 0.21397(16) 0.0129(4) Uani 1 1 d . .
H7 H 0.5123 0.5405 0.1421 0.015 Uiso 1 1 calc R U
C8 C 0.53087(13) 0.58291(15) 0.30293(16) 0.0138(4) Uani 1 1 d . .
H8 H 0.4734 0.6114 0.2920 0.017 Uiso 1 1 calc R U
C9 C 0.59218(13) 0.58331(15) 0.40895(16) 0.0131(4) Uani 1 1 d . .
C10 C 0.67770(13) 0.54296(15) 0.42401(16) 0.0120(4) Uani 1 1 d . .
C11 C 0.69992(13) 0.50050(14) 0.33413(16) 0.0120(4) Uani 1 1 d . .
H11 H 0.7573 0.4721 0.3444 0.014 Uiso 1 1 calc R U
C12 C 0.74752(13) 0.54663(15) 0.53381(16) 0.0115(4) Uani 1 1 d . .
C13 C 0.86385(13) 0.65474(15) 0.64837(16) 0.0127(4) Uani 1 1 d . .
C14 C 0.88569(12) 0.56796(15) 0.71582(16) 0.0120(4) Uani 1 1 d . .
C15 C 0.83893(13) 0.47980(15) 0.68824(16) 0.0124(4) Uani 1 1 d . .
C16 C 0.88146(13) 0.41254(15) 0.77287(17) 0.0140(4) Uani 1 1 d . .
C17 C 0.85956(14) 0.30698(16) 0.78770(18) 0.0185(5) Uani 1 1 d . .
H17A H 0.9156 0.2705 0.8214 0.022 Uiso 1 1 calc R U
H17B H 0.8312 0.2776 0.7137 0.022 Uiso 1 1 calc R U
C18 C 0.79681(15) 0.29458(18) 0.86149(19) 0.0231(5) Uani 1 1 d . .
H18A H 0.7913 0.2235 0.8765 0.028 Uiso 1 1 calc R U
H18B H 0.8234 0.3277 0.9338 0.028 Uiso 1 1 calc R U
C19 C 0.70414(15) 0.33686(19) 0.8092(2) 0.0276(5) Uani 1 1 d . .
H19A H 0.7093 0.4063 0.7898 0.041 Uiso 1 1 calc R U
H19B H 0.6686 0.3320 0.8623 0.041 Uiso 1 1 calc R U
H19C H 0.6748 0.2996 0.7416 0.041 Uiso 1 1 calc R U
C20 C 0.48400(13) 0.65318(17) 0.49017(17) 0.0169(4) Uani 1 1 d . .
H20A H 0.4415 0.5991 0.4597 0.020 Uiso 1 1 calc R U
H20B H 0.4688 0.7103 0.4390 0.020 Uiso 1 1 calc R U
C21 C 0.47859(15) 0.68170(17) 0.60411(18) 0.0209(5) Uani 1 1 d . .
H21A H 0.4174 0.7019 0.5997 0.031 Uiso 1 1 calc R U
H21B H 0.5195 0.7367 0.6324 0.031 Uiso 1 1 calc R U
H21C H 0.4954 0.6252 0.6545 0.031 Uiso 1 1 calc R U
C22 C 1.01865(14) 0.62061(16) 0.87452(18) 0.0188(5) Uani 1 1 d . .
H22A H 1.0724 0.6152 0.8490 0.028 Uiso 1 1 calc R U
H22B H 1.0336 0.6046 0.9541 0.028 Uiso 1 1 calc R U
H22C H 0.9955 0.6881 0.8626 0.028 Uiso 1 1 calc R U
O1W O 0.90741(10) 0.49088(14) 0.45324(14) 0.0299(4) Uani 1 1 d . .
C1W C 1.04111(16) 0.4433(2) 0.5930(2) 0.0323(6) Uani 1 1 d . .
H1WA H 1.0220 0.4774 0.6524 0.039 Uiso 1 1 calc R U
H1WB H 1.0781 0.3859 0.6266 0.039 Uiso 1 1 calc R U
C2W C 0.96050(17) 0.4087(2) 0.5039(2) 0.0327(6) Uani 1 1 d . .
H2WA H 0.9797 0.3713 0.4467 0.039 Uiso 1 1 calc R U
H2WB H 0.9246 0.3642 0.5370 0.039 Uiso 1 1 calc R U

loop_
_atom_site_aniso_label
_atom_site_aniso_U_11
_atom_site_aniso_U_22
_atom_site_aniso_U_33
_atom_site_aniso_U_23
_atom_site_aniso_U_13
_atom_site_aniso_U_12
S1 0.0127(2) 0.0125(2) 0.0103(2) -0.00026(19) 0.00259(18) 0.00098(19)
O1 0.0163(7) 0.0188(8) 0.0141(7) -0.0043(6) 0.0023(6) -0.0032(6)
O2 0.0165(7) 0.0147(7) 0.0163(7) 0.0014(6) 0.0045(6) 0.0058(6)
O3 0.0152(7) 0.0135(7) 0.0204(8) 0.0010(6) -0.0001(6) -0.0031(6)
O4 0.0129(7) 0.0205(8) 0.0123(7) -0.0028(6) 0.0039(6) 0.0031(6)
N1 0.0123(8) 0.0162(9) 0.0147(8) 0.0030(7) 0.0038(7) 0.0026(7)
N2 0.0188(9) 0.0161(9) 0.0128(8) -0.0010(7) 0.0066(7) 0.0007(7)
N3 0.0102(8) 0.0119(8) 0.0105(8) 0.0018(7) 0.0012(6) 0.0011(7)
N4 0.0111(8) 0.0160(9) 0.0109(8) 0.0003(7) 0.0015(6) 0.0012(7)
N5 0.0122(8) 0.0120(8) 0.0121(8) -0.0005(7) 0.0000(7) -0.0006(7)
N6 0.0151(8) 0.0130(9) 0.0143(8) 0.0015(7) 0.0010(7) 0.0003(7)
C1 0.0123(9) 0.0155(10) 0.0151(10) 0.0007(8) 0.0026(8) 0.0034(8)
C2 0.0166(10) 0.0139(10) 0.0136(9) -0.0017(8) 0.0021(8) 0.0002(8)
C3 0.0164(10) 0.0165(10) 0.0221(11) -0.0026(9) 0.0079(9) 0.0011(8)
C4 0.0129(10) 0.0176(11) 0.0179(10) 0.0007(8) 0.0032(8) 0.0003(8)
C5 0.0332(13) 0.0202(11) 0.0192(11) 0.0003(9) 0.0147(10) -0.0024(10)
C6 0.0134(9) 0.0118(9) 0.0105(9) -0.0005(7) 0.0044(8) -0.0006(8)
C7 0.0123(9) 0.0140(10) 0.0103(9) -0.0004(8) -0.0001(7) -0.0011(8)
C8 0.0107(9) 0.0163(10) 0.0135(9) -0.0001(8) 0.0017(8) 0.0019(8)
C9 0.0145(10) 0.0122(10) 0.0127(9) 0.0002(8) 0.0040(8) -0.0009(8)
C10 0.0124(9) 0.0118(9) 0.0107(9) 0.0011(8) 0.0016(7) -0.0024(8)
C11 0.0114(9) 0.0107(9) 0.0130(9) 0.0015(7) 0.0021(8) 0.0003(8)
C12 0.0107(9) 0.0141(10) 0.0098(9) -0.0017(8) 0.0031(7) -0.0001(8)
C13 0.0095(9) 0.0158(10) 0.0127(9) -0.0014(8) 0.0033(8) 0.0012(8)
C14 0.0087(9) 0.0152(10) 0.0109(9) -0.0005(8) 0.0009(7) 0.0010(7)
C15 0.0115(9) 0.0134(10) 0.0124(9) -0.0003(8) 0.0038(8) 0.0030(8)
C16 0.0134(9) 0.0138(10) 0.0132(9) -0.0001(8) 0.0013(8) 0.0021(8)
C17 0.0175(10) 0.0135(10) 0.0204(11) 0.0032(9) -0.0014(9) 0.0010(8)
C18 0.0240(12) 0.0229(12) 0.0180(11) 0.0042(9) -0.0015(9) -0.0083(9)
C19 0.0224(12) 0.0271(13) 0.0335(13) 0.0018(11) 0.0081(10) -0.0057(10)
C20 0.0152(10) 0.0194(11) 0.0168(10) -0.0006(8) 0.0058(8) 0.0042(8)
C21 0.0242(11) 0.0215(11) 0.0203(11) -0.0018(9) 0.0115(9) 0.0007(9)
C22 0.0162(10) 0.0175(11) 0.0174(10) -0.0023(9) -0.0037(8) -0.0049(9)
O1W 0.0122(7) 0.0477(11) 0.0288(9) -0.0074(8) 0.0040(7) 0.0003(7)
C1W 0.0211(12) 0.0450(16) 0.0323(13) 0.0030(12) 0.0101(10) 0.0104(11)
C2W 0.0260(13) 0.0300(14) 0.0454(16) -0.0144(12) 0.0153(12) -0.0043(11)

loop_
_atom_type_symbol
_atom_type_description
_atom_type_scat_dispersion_real
_atom_type_scat_dispersion_imag
_atom_type_scat_source
C C 0.0033 0.0016 'International Tables Vol C Tables 4.2.6.8 and 6.1.1.4'
H H 0.0000 0.0000 'International Tables Vol C Tables 4.2.6.8 and 6.1.1.4'
N N 0.0061 0.0033 'International Tables Vol C Tables 4.2.6.8 and 6.1.1.4'
O O 0.0106 0.0060 'International Tables Vol C Tables 4.2.6.8 and 6.1.1.4'
S S 0.1246 0.1234 'International Tables Vol C Tables 4.2.6.8 and 6.1.1.4'

loop_
_geom_angle_atom_site_label_1
_geom_angle_atom_site_label_2
_geom_angle_atom_site_label_3
_geom_angle
_geom_angle_site_symmetry_1
_geom_angle_site_symmetry_3
O2 S1 O1 119.87(9) . .
O2 S1 N1 107.02(9) . .
O1 S1 N1 106.13(9) . .
O2 S1 C6 108.64(9) . .
O1 S1 C6 106.32(9) . .
N1 S1 C6 108.45(9) . .
C9 O4 C20 117.18(15) . .
C1 N1 C4 111.78(16) . .
C1 N1 S1 118.02(14) . .
C4 N1 S1 120.89(13) . .
C5 N2 C2 109.14(16) . .
C5 N2 C3 110.78(17) . .
C2 N2 C3 110.11(16) . .
C12 N3 C13 124.89(17) . .
C12 N3 H1N 120.2(16) . .
C13 N3 H1N 114.9(16) . .
C12 N4 C15 113.35(17) . .
C14 N5 N6 110.85(16) . .
C14 N5 C22 128.73(18) . .
N6 N5 C22 120.40(16) . .
C16 N6 N5 106.83(16) . .
N1 C1 C2 108.19(16) . .
N1 C1 H1A 110.1 . .
C2 C1 H1A 110.1 . .
N1 C1 H1B 110.1 . .
C2 C1 H1B 110.1 . .
H1A C1 H1B 108.4 . .
N2 C2 C1 111.17(16) . .
N2 C2 H2A 109.4 . .
C1 C2 H2A 109.4 . .
N2 C2 H2B 109.4 . .
C1 C2 H2B 109.4 . .
H2A C2 H2B 108.0 . .
N2 C3 C4 111.02(17) . .
N2 C3 H3A 109.4 . .
C4 C3 H3A 109.4 . .
N2 C3 H3B 109.4 . .
C4 C3 H3B 109.4 . .
H3A C3 H3B 108.0 . .
N1 C4 C3 108.02(16) . .
N1 C4 H4A 110.1 . .
C3 C4 H4A 110.1 . .
N1 C4 H4B 110.1 . .
C3 C4 H4B 110.1 . .
H4A C4 H4B 108.4 . .
N2 C5 H5A 109.5 . .
N2 C5 H5B 109.5 . .
H5A C5 H5B 109.5 . .
N2 C5 H5C 109.5 . .
H5A C5 H5C 109.5 . .
H5B C5 H5C 109.5 . .
C11 C6 C7 120.10(18) . .
C11 C6 S1 119.87(15) . .
C7 C6 S1 120.03(15) . .
C8 C7 C6 120.32(18) . .
C8 C7 H7 119.8 . .
C6 C7 H7 119.8 . .
C7 C8 C9 119.93(18) . .
C7 C8 H8 120.0 . .
C9 C8 H8 120.0 . .
O4 C9 C8 123.96(18) . .
O4 C9 C10 116.34(17) . .
C8 C9 C10 119.70(18) . .
C11 C10 C9 119.76(18) . .
C11 C10 C12 118.25(17) . .
C9 C10 C12 121.97(18) . .
C6 C11 C10 120.17(18) . .
C6 C11 H11 119.9 . .
C10 C11 H11 119.9 . .
N4 C12 N3 125.56(17) . .
N4 C12 C10 119.85(18) . .
N3 C12 C10 114.44(17) . .
O3 C13 N3 122.32(18) . .
O3 C13 C14 127.90(18) . .
N3 C13 C14 109.78(17) . .
N5 C14 C15 107.18(17) . .
N5 C14 C13 130.27(18) . .
C15 C14 C13 122.55(17) . .
N4 C15 C14 123.70(18) . .
N4 C15 C16 130.88(19) . .
C14 C15 C16 105.39(17) . .
N6 C16 C15 109.75(18) . .
N6 C16 C17 120.82(18) . .
C15 C16 C17 129.42(18) . .
C16 C17 C18 112.78(19) . .
C16 C17 H17A 109.0 . .
C18 C17 H17A 109.0 . .
C16 C17 H17B 109.0 . .
C18 C17 H17B 109.0 . .
H17A C17 H17B 107.8 . .
C19 C18 C17 113.02(18) . .
C19 C18 H18A 109.0 . .
C17 C18 H18A 109.0 . .
C19 C18 H18B 109.0 . .
C17 C18 H18B 109.0 . .
H18A C18 H18B 107.8 . .
C18 C19 H19A 109.5 . .
C18 C19 H19B 109.5 . .
H19A C19 H19B 109.5 . .
C18 C19 H19C 109.5 . .
H19A C19 H19C 109.5 . .
H19B C19 H19C 109.5 . .
O4 C20 C21 107.54(17) . .
O4 C20 H20A 110.2 . .
C21 C20 H20A 110.2 . .
O4 C20 H20B 110.2 . .
C21 C20 H20B 110.2 . .
H20A C20 H20B 108.5 . .
C20 C21 H21A 109.5 . .
C20 C21 H21B 109.5 . .
H21A C21 H21B 109.5 . .
C20 C21 H21C 109.5 . .
H21A C21 H21C 109.5 . .
H21B C21 H21C 109.5 . .
N5 C22 H22A 109.5 . .
N5 C22 H22B 109.5 . .
H22A C22 H22B 109.5 . .
N5 C22 H22C 109.5 . .
H22A C22 H22C 109.5 . .
H22B C22 H22C 109.5 . .
C2W O1W C1W 110.18(18) . 3_766
O1W C1W C2W 110.2(2) 3_766 .
O1W C1W H1WA 109.6 3_766 .
C2W C1W H1WA 109.6 . .
O1W C1W H1WB 109.6 3_766 .
C2W C1W H1WB 109.6 . .
H1WA C1W H1WB 108.1 . .
O1W C2W C1W 110.3(2) . .
O1W C2W H2WA 109.6 . .
C1W C2W H2WA 109.6 . .
O1W C2W H2WB 109.6 . .
C1W C2W H2WB 109.6 . .
H2WA C2W H2WB 108.1 . .

loop_
_geom_bond_atom_site_label_1
_geom_bond_atom_site_label_2
_geom_bond_distance
_geom_bond_site_symmetry_2
S1 O2 1.4320(14) .
S1 O1 1.4404(15) .
S1 N1 1.6264(18) .
S1 C6 1.763(2) .
O3 C13 1.226(2) .
O4 C9 1.358(2) .
O4 C20 1.449(2) .
N1 C1 1.469(2) .
N1 C4 1.470(3) .
N2 C5 1.464(3) .
N2 C2 1.468(3) .
N2 C3 1.479(3) .
N3 C12 1.381(3) .
N3 C13 1.389(2) .
N3 H1N 0.94(3) .
N4 C12 1.297(3) .
N4 C15 1.387(2) .
N5 C14 1.358(2) .
N5 N6 1.359(2) .
N5 C22 1.455(3) .
N6 C16 1.342(3) .
C1 C2 1.508(3) .
C1 H1A 0.9900 .
C1 H1B 0.9900 .
C2 H2A 0.9900 .
C2 H2B 0.9900 .
C3 C4 1.515(3) .
C3 H3A 0.9900 .
C3 H3B 0.9900 .
C4 H4A 0.9900 .
C4 H4B 0.9900 .
C5 H5A 0.9800 .
C5 H5B 0.9800 .
C5 H5C 0.9800 .
C6 C11 1.390(3) .
C6 C7 1.393(3) .
C7 C8 1.385(3) .
C7 H7 0.9500 .
C8 C9 1.400(3) .
C8 H8 0.9500 .
C9 C10 1.405(3) .
C10 C11 1.391(3) .
C10 C12 1.494(3) .
C11 H11 0.9500 .
C13 C14 1.431(3) .
C14 C15 1.392(3) .
C15 C16 1.413(3) .
C16 C17 1.494(3) .
C17 C18 1.532(3) .
C17 H17A 0.9900 .
C17 H17B 0.9900 .
C18 C19 1.521(3) .
C18 H18A 0.9900 .
C18 H18B 0.9900 .
C19 H19A 0.9800 .
C19 H19B 0.9800 .
C19 H19C 0.9800 .
C20 C21 1.502(3) .
C20 H20A 0.9900 .
C20 H20B 0.9900 .
C21 H21A 0.9800 .
C21 H21B 0.9800 .
C21 H21C 0.9800 .
C22 H22A 0.9800 .
C22 H22B 0.9800 .
C22 H22C 0.9800 .
O1W C2W 1.425(3) .
O1W C1W 1.427(3) 3_766
C1W O1W 1.427(3) 3_766
C1W C2W 1.501(4) .
C1W H1WA 0.9900 .
C1W H1WB 0.9900 .
C2W H2WA 0.9900 .
C2W H2WB 0.9900 .
